data_7114607
loop_
_publ_author_name
'Bin-Miao Yang'
'Kai Xiang'
'Yong-Qiang Tu'
'Shi-Heng Zhang'
'Deng-Tao Yang'
'Shao-Hua Wang'
'Fu-Ming Zhang'

_publ_section_title
;
 Spiro-fused six-membered N-heterocyclic carbene: a new scaffold toward
 unique properties and activities
;
_journal_name_full Chem.Commun.
_journal_page_first 7163
_journal_paper_doi 10.1039/C4CC01627K
_journal_volume 50
_journal_year 2014
_chemical_formula_moiety 'C22 H24 B F3 N2'
_chemical_formula_sum 'C22 H24 B F3 N2'
_chemical_formula_weight 384.24
_chemical_name_systematic
;
 ? 
;
_space_group_crystal_system monoclinic
_space_group_IT_number 14
_space_group_name_Hall '-P 2yn'
_space_group_name_H-M_alt 'P 1 21/n 1'
_symmetry_space_group_name_Hall '-P 2yn'
_symmetry_space_group_name_H-M 'P 1 21/n 1'
_atom_sites_solution_hydrogens geom
_atom_sites_solution_primary direct
_atom_sites_solution_secondary difmap
_audit_creation_date 2013-03-21
_audit_creation_method
;
  Olex2 1.2
  (compiled Dec  5 2012 16:20:19, GUI svn.r4385)
;
_cell_angle_alpha 90.00
_cell_angle_beta 96.474(3)
_cell_angle_gamma 90.00
_cell_formula_units_Z 4
_cell_length_a 8.8224(2)
_cell_length_b 14.8677(5)
_cell_length_c 14.6800(6)
_cell_measurement_reflns_used 3063
_cell_measurement_temperature 293(2)
_cell_measurement_theta_max 27.8070
_cell_measurement_theta_min 3.1550
_cell_volume 1913.28(11)
_computing_cell_refinement
;
CrysAlisPro, Agilent Technologies,
Version 1.171.36.24 (release 03-12-2012 CrysAlis171 .NET)
(compiled Dec  3 2012,18:21:49)
;
_computing_data_collection
;
CrysAlisPro, Agilent Technologies,
Version 1.171.36.24 (release 03-12-2012 CrysAlis171 .NET)
(compiled Dec  3 2012,18:21:49)
;
_computing_data_reduction
;
CrysAlisPro, Agilent Technologies,
Version 1.171.36.24 (release 03-12-2012 CrysAlis171 .NET)
(compiled Dec  3 2012,18:21:49)
;
_computing_molecular_graphics
;
O. V. Dolomanov, L. J. Bourhis, R. J. Gildea, J. A. K. Howard and H. Puschmann,
OLEX2: a complete structure solution, refinement and analysis program.
J. Appl. Cryst. (2009). 42, 339-341.
;
_computing_publication_material
;
O. V. Dolomanov, L. J. Bourhis, R. J. Gildea, J. A. K. Howard and H. Puschmann,
OLEX2: a complete structure solution, refinement and analysis program.
J. Appl. Cryst. (2009). 42, 339-341.
;
_computing_structure_refinement
;
SHELXL, G.M. Sheldrick, Acta Cryst.
(2008). A64, 112-122
;
_computing_structure_solution 'SHELXS-97 (Sheldrick, 1990)'
_diffrn_ambient_temperature 293(2)
_diffrn_detector_area_resol_mean 16.0733
_diffrn_measured_fraction_theta_full 0.9975
_diffrn_measured_fraction_theta_max 0.8955
_diffrn_measurement_details
;
  1 omega  -53.00   -7.40   1.2000   14.0000
omega____ theta____ kappa____ phi______ frames
    -      -19.3700   77.0000  150.0000 38

  2 omega  -17.00   10.60   1.2000   14.0000
omega____ theta____ kappa____ phi______ frames
    -      -19.3700  -99.0000   90.0000 23

  3 omega   -1.00   65.00   1.2000   14.0000
omega____ theta____ kappa____ phi______ frames
    -       22.6512  -99.0000    0.0000 55

  4 omega  -29.00   95.80   1.2000   14.0000
omega____ theta____ kappa____ phi______ frames
    -       22.6512   19.0000  -60.0000 104
;
_diffrn_measurement_device_type 'SuperNova, Dual, Cu at zero, Eos'
_diffrn_measurement_method '\w scans'
_diffrn_orient_matrix_UB_11 0.0537733000
_diffrn_orient_matrix_UB_12 0.0092247000
_diffrn_orient_matrix_UB_13 0.0385003000
_diffrn_orient_matrix_UB_21 0.0155993000
_diffrn_orient_matrix_UB_22 -0.0466401000
_diffrn_orient_matrix_UB_23 0.0051439000
_diffrn_orient_matrix_UB_31 0.0584020000
_diffrn_orient_matrix_UB_32 0.0039665000
_diffrn_orient_matrix_UB_33 -0.0292574000
_diffrn_radiation_monochromator mirror
_diffrn_radiation_type 'Mo K\a'
_diffrn_radiation_wavelength 0.7107
_diffrn_reflns_av_R_equivalents 0.0234
_diffrn_reflns_av_unetI/netI 0.0379
_diffrn_reflns_limit_h_max 11
_diffrn_reflns_limit_h_min -10
_diffrn_reflns_limit_k_max 16
_diffrn_reflns_limit_k_min -18
_diffrn_reflns_limit_l_max 18
_diffrn_reflns_limit_l_min -18
_diffrn_reflns_number 8341
_diffrn_reflns_theta_full 25.50
_diffrn_reflns_theta_max 26.37
_diffrn_reflns_theta_min 3.08
_diffrn_source 'SuperNova (Mo) X-ray Source'
_exptl_absorpt_coefficient_mu 0.098
_exptl_absorpt_correction_T_max 1.00000
_exptl_absorpt_correction_T_min 0.89157
_exptl_absorpt_correction_type multi-scan
_exptl_absorpt_process_details
;
CrysAlisPro, Agilent Technologies,
Version 1.171.36.24 (release 03-12-2012 CrysAlis171 .NET)
(compiled Dec  3 2012,18:21:49)
Empirical absorption correction using spherical harmonics,
 implemented in SCALE3 ABSPACK scaling algorithm.
;
_exptl_crystal_colour 'clear light colourless'
_exptl_crystal_density_diffrn 1.334
_exptl_crystal_density_method 'not measured'
_exptl_crystal_description block
_exptl_crystal_F_000 808
_exptl_crystal_size_max 0.35
_exptl_crystal_size_mid 0.32
_exptl_crystal_size_min 0.22
_refine_diff_density_max 0.236
_refine_diff_density_min -0.159
_refine_diff_density_rms 0.038
_refine_ls_extinction_method none
_refine_ls_goodness_of_fit_ref 1.063
_refine_ls_hydrogen_treatment mixed
_refine_ls_matrix_type full
_refine_ls_number_parameters 253
_refine_ls_number_reflns 3903
_refine_ls_number_restraints 0
_refine_ls_restrained_S_all 1.063
_refine_ls_R_factor_all 0.0655
_refine_ls_R_factor_gt 0.0467
_refine_ls_shift/su_max 0.000
_refine_ls_shift/su_mean 0.000
_refine_ls_structure_factor_coef Fsqd
_refine_ls_weighting_details 'calc w=1/[\s^2^(Fo^2^)+(0.0286P)^2^+0.7615P] where P=(Fo^2^+2Fc^2^)/3'
_refine_ls_weighting_scheme calc
_refine_ls_wR_factor_gt 0.0985
_refine_ls_wR_factor_ref 0.1089
_reflns_number_gt 2937
_reflns_number_total 3903
_reflns_threshold_expression >2sigma(I)
_cod_data_source_file c4cc01627k2.cif
_cod_data_source_block tuyq0320
_cod_database_code 7114607
_reflns_odcompleteness_completeness 99.75
_reflns_odcompleteness_iscentric 1
_reflns_odcompleteness_theta 26.32
_olex2_refinement_description
;
1. Fixed Uiso
 At 1.2 times of:
  H22 of C22, H21 of C21, H20 of C20, H19 of C19, {H4A,H4B} of C4, {H3A,H3B}
  of C3, {H2A,H2B} of C2, H1 of C1, {H6A,H6B} of C6, {H7A,H7B} of C7, {H8A,H8B}
  of C8, H9 of C9, H12 of C12, H13 of C13, H14 of C14, H15 of C15, H16 of C16,
  H18 of C18
2.a Ternary CH refined with riding coordinates:
 C1(H1), C9(H9)
2.b Secondary CH2 refined with riding coordinates:
 C2(H2A,H2B), C3(H3A,H3B), C4(H4A,H4B), C6(H6A,H6B), C7(H7A,H7B), C8(H8A,H8B)
2.c Aromatic/amide H refined with riding coordinates:
 C12(H12), C13(H13), C14(H14), C15(H15), C16(H16), C18(H18), C19(H19),
 C20(H20), C21(H21), C22(H22)
;

loop_
_space_group_symop_id
_space_group_symop_operation_xyz
1 'x, y, z'
2 '-x+1/2, y+1/2, -z+1/2'
3 '-x, -y, -z'
4 'x-1/2, -y-1/2, z-1/2'

loop_
_atom_site_label
_atom_site_type_symbol
_atom_site_fract_x
_atom_site_fract_y
_atom_site_fract_z
_atom_site_U_iso_or_equiv
_atom_site_adp_type
_atom_site_occupancy
_atom_site_symmetry_multiplicity
_atom_site_calc_flag
_atom_site_refinement_flags
F1 F 0.65816(12) 0.40161(8) 0.59203(8) 0.0486(3) Uani 1 1 d .
F2 F 0.74668(12) 0.48980(8) 0.70990(8) 0.0515(3) Uani 1 1 d .
F3 F 0.66010(13) 0.34937(8) 0.73802(9) 0.0563(3) Uani 1 1 d .
N1 N 0.44500(15) 0.54229(10) 0.73420(10) 0.0316(3) Uani 1 1 d .
N2 N 0.34425(15) 0.43664(10) 0.63009(10) 0.0302(3) Uani 1 1 d .
C1 C 0.30719(19) 0.59802(12) 0.71783(13) 0.0331(4) Uani 1 1 d .
H1 H 0.2985 0.6345 0.7726 0.040 Uiso 1 1 calc R
C2 C 0.3016(2) 0.66074(13) 0.63475(15) 0.0430(5) Uani 1 1 d .
H2A H 0.3396 0.6309 0.5832 0.052 Uiso 1 1 calc R
H2B H 0.3610 0.7148 0.6494 0.052 Uiso 1 1 calc R
C3 C 0.1308(2) 0.68279(16) 0.61399(17) 0.0560(6) Uani 1 1 d .
H3A H 0.1096 0.7423 0.6365 0.067 Uiso 1 1 calc R
H3B H 0.1000 0.6809 0.5485 0.067 Uiso 1 1 calc R
C4 C 0.0453(2) 0.61104(14) 0.66327(15) 0.0444(5) Uani 1 1 d .
H4A H -0.0014 0.6376 0.7136 0.053 Uiso 1 1 calc R
H4B H -0.0340 0.5836 0.6211 0.053 Uiso 1 1 calc R
C5 C 0.16437(19) 0.54071(12) 0.69918(12) 0.0336(4) Uani 1 1 d .
C6 C 0.1230(2) 0.48411(15) 0.78073(14) 0.0474(5) Uani 1 1 d .
H6A H 0.2066 0.4841 0.8297 0.057 Uiso 1 1 calc R
H6B H 0.0332 0.5085 0.8044 0.057 Uiso 1 1 calc R
C7 C 0.0917(3) 0.38880(15) 0.74485(18) 0.0598(7) Uani 1 1 d .
H7A H 0.1768 0.3494 0.7644 0.072 Uiso 1 1 calc R
H7B H 0.0002 0.3646 0.7666 0.072 Uiso 1 1 calc R
C8 C 0.0714(2) 0.39856(14) 0.64160(17) 0.0519(6) Uani 1 1 d .
H8A H -0.0323 0.4160 0.6197 0.062 Uiso 1 1 calc R
H8B H 0.0954 0.3428 0.6121 0.062 Uiso 1 1 calc R
C9 C 0.18394(19) 0.47245(12) 0.62349(13) 0.0354(4) Uani 1 1 d .
H9 H 0.1554 0.4995 0.5631 0.043 Uiso 1 1 calc R
C10 C 0.46405(18) 0.46814(12) 0.68446(12) 0.0298(4) Uani 1 1 d .
C11 C 0.55028(18) 0.56520(12) 0.81306(12) 0.0320(4) Uani 1 1 d .
C12 C 0.6051(2) 0.65245(13) 0.82347(14) 0.0413(5) Uani 1 1 d .
H12 H 0.5774 0.6953 0.7786 0.050 Uiso 1 1 calc R
C13 C 0.7011(2) 0.67531(16) 0.90087(16) 0.0532(6) Uani 1 1 d .
H13 H 0.7389 0.7336 0.9077 0.064 Uiso 1 1 calc R
C14 C 0.7413(2) 0.61236(17) 0.96793(16) 0.0563(6) Uani 1 1 d .
H14 H 0.8059 0.6280 1.0200 0.068 Uiso 1 1 calc R
C15 C 0.6853(2) 0.52603(16) 0.95760(15) 0.0523(6) Uani 1 1 d .
H15 H 0.7128 0.4833 1.0027 0.063 Uiso 1 1 calc R
C16 C 0.5881(2) 0.50237(14) 0.88037(13) 0.0412(5) Uani 1 1 d .
H16 H 0.5489 0.4444 0.8742 0.049 Uiso 1 1 calc R
C17 C 0.35642(18) 0.35851(12) 0.57210(12) 0.0317(4) Uani 1 1 d .
C18 C 0.3851(2) 0.27464(13) 0.61022(14) 0.0410(5) Uani 1 1 d .
H18 H 0.4069 0.2682 0.6734 0.049 Uiso 1 1 calc R
C19 C 0.3811(2) 0.20004(14) 0.55361(17) 0.0535(6) Uani 1 1 d .
H19 H 0.4033 0.1435 0.5787 0.064 Uiso 1 1 calc R
C20 C 0.3444(2) 0.20901(16) 0.45998(17) 0.0551(6) Uani 1 1 d .
H20 H 0.3390 0.1585 0.4223 0.066 Uiso 1 1 calc R
C21 C 0.3158(2) 0.29280(16) 0.42295(15) 0.0497(6) Uani 1 1 d .
H21 H 0.2912 0.2989 0.3600 0.060 Uiso 1 1 calc R
C22 C 0.3234(2) 0.36838(14) 0.47836(13) 0.0381(4) Uani 1 1 d .
H22 H 0.3065 0.4252 0.4528 0.046 Uiso 1 1 calc R
B1 B 0.6403(2) 0.42415(15) 0.68200(15) 0.0360(5) Uani 1 1 d .

loop_
_atom_site_aniso_label
_atom_site_aniso_U_11
_atom_site_aniso_U_22
_atom_site_aniso_U_33
_atom_site_aniso_U_23
_atom_site_aniso_U_13
_atom_site_aniso_U_12
F1 0.0377(6) 0.0615(8) 0.0476(7) -0.0119(6) 0.0094(5) 0.0039(6)
F2 0.0279(5) 0.0586(8) 0.0680(8) -0.0170(6) 0.0051(5) -0.0041(5)
F3 0.0556(7) 0.0502(7) 0.0604(8) 0.0116(6) -0.0050(6) 0.0159(6)
N1 0.0266(7) 0.0318(8) 0.0350(8) -0.0036(7) -0.0034(6) 0.0017(6)
N2 0.0254(7) 0.0313(8) 0.0329(8) -0.0030(7) -0.0001(6) 0.0014(6)
C1 0.0286(9) 0.0340(10) 0.0363(10) -0.0048(8) 0.0012(7) 0.0032(8)
C2 0.0412(11) 0.0358(11) 0.0514(13) 0.0045(10) 0.0027(9) 0.0001(9)
C3 0.0473(12) 0.0535(14) 0.0644(16) 0.0139(12) -0.0062(11) 0.0093(11)
C4 0.0311(10) 0.0462(12) 0.0538(13) -0.0060(10) -0.0035(9) 0.0094(9)
C5 0.0271(9) 0.0373(10) 0.0357(10) -0.0022(8) 0.0008(7) 0.0013(8)
C6 0.0383(11) 0.0614(14) 0.0424(12) 0.0050(11) 0.0045(9) -0.0043(10)
C7 0.0485(13) 0.0493(14) 0.0856(19) 0.0129(13) 0.0254(12) -0.0006(11)
C8 0.0294(10) 0.0460(12) 0.0808(17) -0.0151(12) 0.0079(10) -0.0055(9)
C9 0.0257(9) 0.0391(11) 0.0396(11) -0.0033(9) -0.0046(7) 0.0035(8)
C10 0.0270(8) 0.0309(9) 0.0307(9) 0.0032(8) 0.0005(7) -0.0005(7)
C11 0.0243(8) 0.0373(10) 0.0336(10) -0.0027(8) -0.0001(7) -0.0003(8)
C12 0.0456(11) 0.0382(11) 0.0390(11) -0.0010(9) 0.0002(9) -0.0070(9)
C13 0.0530(13) 0.0497(13) 0.0550(14) -0.0102(12) -0.0021(10) -0.0162(11)
C14 0.0537(13) 0.0673(16) 0.0435(13) -0.0101(12) -0.0136(10) -0.0080(12)
C15 0.0574(13) 0.0559(14) 0.0400(12) 0.0040(11) -0.0102(10) 0.0030(11)
C16 0.0448(11) 0.0380(11) 0.0391(11) -0.0001(9) -0.0032(8) -0.0027(9)
C17 0.0258(8) 0.0337(10) 0.0353(10) -0.0037(8) 0.0022(7) -0.0014(7)
C18 0.0452(11) 0.0373(11) 0.0400(11) -0.0003(9) 0.0026(9) -0.0003(9)
C19 0.0614(14) 0.0346(11) 0.0649(16) -0.0061(11) 0.0095(11) -0.0019(10)
C20 0.0546(13) 0.0507(14) 0.0611(16) -0.0234(12) 0.0116(11) -0.0076(11)
C21 0.0429(11) 0.0702(16) 0.0360(11) -0.0137(11) 0.0044(9) -0.0020(11)
C22 0.0341(10) 0.0461(11) 0.0339(10) 0.0008(9) 0.0031(8) 0.0011(9)
B1 0.0282(10) 0.0394(12) 0.0395(12) -0.0021(10) -0.0002(9) 0.0041(9)

loop_
_atom_type_symbol
_atom_type_description
_atom_type_scat_dispersion_real
_atom_type_scat_dispersion_imag
_atom_type_scat_source
C C 0.0033 0.0016 'International Tables Vol C Tables 4.2.6.8 and 6.1.1.4'
H H 0.0000 0.0000 'International Tables Vol C Tables 4.2.6.8 and 6.1.1.4'
N N 0.0061 0.0033 'International Tables Vol C Tables 4.2.6.8 and 6.1.1.4'
F F 0.0171 0.0103 'International Tables Vol C Tables 4.2.6.8 and 6.1.1.4'
B B 0.0013 0.0007 'International Tables Vol C Tables 4.2.6.8 and 6.1.1.4'

loop_
_geom_angle_atom_site_label_1
_geom_angle_atom_site_label_2
_geom_angle_atom_site_label_3
_geom_angle
C10 N1 C1 121.74(14)
C10 N1 C11 121.46(14)
C11 N1 C1 116.42(14)
C10 N2 C9 126.12(14)
C10 N2 C17 121.70(14)
C17 N2 C9 112.13(13)
N1 C1 H1 108.5
N1 C1 C2 115.19(14)
N1 C1 C5 111.55(14)
C2 C1 H1 108.5
C5 C1 H1 108.5
C5 C1 C2 104.25(15)
C1 C2 H2A 111.1
C1 C2 H2B 111.1
C1 C2 C3 103.33(16)
H2A C2 H2B 109.1
C3 C2 H2A 111.1
C3 C2 H2B 111.1
C2 C3 H3A 110.5
C2 C3 H3B 110.5
H3A C3 H3B 108.7
C4 C3 C2 106.34(16)
C4 C3 H3A 110.5
C4 C3 H3B 110.5
C3 C4 H4A 110.5
C3 C4 H4B 110.5
H4A C4 H4B 108.6
C5 C4 C3 106.35(15)
C5 C4 H4A 110.5
C5 C4 H4B 110.5
C1 C5 C4 101.63(15)
C1 C5 C6 115.51(16)
C1 C5 C9 110.11(14)
C4 C5 C6 115.23(15)
C9 C5 C4 109.39(15)
C9 C5 C6 104.97(16)
C5 C6 H6A 110.4
C5 C6 H6B 110.4
H6A C6 H6B 108.6
C7 C6 C5 106.76(17)
C7 C6 H6A 110.4
C7 C6 H6B 110.4
C6 C7 H7A 110.8
C6 C7 H7B 110.8
H7A C7 H7B 108.9
C8 C7 C6 104.66(18)
C8 C7 H7A 110.8
C8 C7 H7B 110.8
C7 C8 H8A 111.0
C7 C8 H8B 111.0
C7 C8 C9 103.76(17)
H8A C8 H8B 109.0
C9 C8 H8A 111.0
C9 C8 H8B 111.0
N2 C9 C5 111.75(14)
N2 C9 C8 111.10(15)
N2 C9 H9 110.3
C5 C9 H9 110.3
C8 C9 C5 102.85(15)
C8 C9 H9 110.3
N1 C10 B1 120.05(15)
N2 C10 N1 118.27(15)
N2 C10 B1 121.29(15)
C12 C11 N1 119.66(17)
C16 C11 N1 119.98(16)
C16 C11 C12 120.22(18)
C11 C12 H12 120.2
C13 C12 C11 119.7(2)
C13 C12 H12 120.2
C12 C13 H13 119.8
C14 C13 C12 120.4(2)
C14 C13 H13 119.8
C13 C14 H14 120.2
C13 C14 C15 119.7(2)
C15 C14 H14 120.2
C14 C15 H15 119.8
C14 C15 C16 120.5(2)
C16 C15 H15 119.8
C11 C16 C15 119.55(19)
C11 C16 H16 120.2
C15 C16 H16 120.2
C18 C17 N2 120.54(16)
C18 C17 C22 120.58(18)
C22 C17 N2 118.56(17)
C17 C18 H18 120.3
C17 C18 C19 119.34(19)
C19 C18 H18 120.3
C18 C19 H19 119.8
C20 C19 C18 120.5(2)
C20 C19 H19 119.8
C19 C20 H20 120.2
C21 C20 C19 119.6(2)
C21 C20 H20 120.2
C20 C21 H21 119.7
C20 C21 C22 120.7(2)
C22 C21 H21 119.7
C17 C22 C21 119.33(19)
C17 C22 H22 120.3
C21 C22 H22 120.3
F1 B1 C10 108.47(15)
F2 B1 F1 107.82(16)
F2 B1 C10 108.39(15)
F3 B1 F1 110.59(17)
F3 B1 F2 110.82(17)
F3 B1 C10 110.67(15)

loop_
_geom_bond_atom_site_label_1
_geom_bond_atom_site_label_2
_geom_bond_distance
F1 B1 1.389(2)
F2 B1 1.384(2)
F3 B1 1.382(2)
N1 C1 1.469(2)
N1 C10 1.343(2)
N1 C11 1.441(2)
N2 C9 1.504(2)
N2 C10 1.335(2)
N2 C17 1.451(2)
C1 H1 0.9800
C1 C2 1.532(3)
C1 C5 1.520(2)
C2 H2A 0.9700
C2 H2B 0.9700
C2 C3 1.538(3)
C3 H3A 0.9700
C3 H3B 0.9700
C3 C4 1.534(3)
C4 H4A 0.9700
C4 H4B 0.9700
C4 C5 1.533(3)
C5 C6 1.541(3)
C5 C9 1.529(2)
C6 H6A 0.9700
C6 H6B 0.9700
C6 C7 1.526(3)
C7 H7A 0.9700
C7 H7B 0.9700
C7 C8 1.513(3)
C8 H8A 0.9700
C8 H8B 0.9700
C8 C9 1.524(3)
C9 H9 0.9800
C10 B1 1.691(3)
C11 C12 1.387(3)
C11 C16 1.373(3)
C12 H12 0.9300
C12 C13 1.381(3)
C13 H13 0.9300
C13 C14 1.375(3)
C14 H14 0.9300
C14 C15 1.377(3)
C15 H15 0.9300
C15 C16 1.387(3)
C16 H16 0.9300
C17 C18 1.379(3)
C17 C22 1.382(3)
C18 H18 0.9300
C18 C19 1.384(3)
C19 H19 0.9300
C19 C20 1.383(3)
C20 H20 0.9300
C20 C21 1.371(3)
C21 H21 0.9300
C21 C22 1.384(3)
C22 H22 0.9300

loop_
_geom_torsion_atom_site_label_1
_geom_torsion_atom_site_label_2
_geom_torsion_atom_site_label_3
_geom_torsion_atom_site_label_4
_geom_torsion
N1 C1 C2 C3 160.26(16)
N1 C1 C5 C4 -167.59(15)
N1 C1 C5 C6 66.9(2)
N1 C1 C5 C9 -51.7(2)
N1 C10 B1 F1 -136.04(17)
N1 C10 B1 F2 -19.2(2)
N1 C10 B1 F3 102.48(19)
N1 C11 C12 C13 177.38(17)
N1 C11 C16 C15 -177.68(17)
N2 C10 B1 F1 36.6(2)
N2 C10 B1 F2 153.42(16)
N2 C10 B1 F3 -84.9(2)
N2 C17 C18 C19 173.61(17)
N2 C17 C22 C21 -172.01(16)
C1 N1 C10 N2 -11.5(2)
C1 N1 C10 B1 161.38(16)
C1 N1 C11 C12 -54.0(2)
C1 N1 C11 C16 121.81(18)
C1 C2 C3 C4 -17.6(2)
C1 C5 C6 C7 -131.46(17)
C1 C5 C9 N2 37.2(2)
C1 C5 C9 C8 156.44(15)
C2 C1 C5 C4 -42.67(17)
C2 C1 C5 C6 -168.15(16)
C2 C1 C5 C9 73.20(18)
C2 C3 C4 C5 -8.5(2)
C3 C4 C5 C1 31.2(2)
C3 C4 C5 C6 156.91(18)
C3 C4 C5 C9 -85.15(19)
C4 C5 C6 C7 110.38(19)
C4 C5 C9 N2 148.08(15)
C4 C5 C9 C8 -92.68(18)
C5 C1 C2 C3 37.70(19)
C5 C6 C7 C8 -15.6(2)
C6 C5 C9 N2 -87.74(17)
C6 C5 C9 C8 31.51(18)
C6 C7 C8 C9 35.5(2)
C7 C8 C9 N2 77.98(19)
C7 C8 C9 C5 -41.71(19)
C9 N2 C10 N1 -4.7(3)
C9 N2 C10 B1 -177.46(16)
C9 N2 C17 C18 -110.80(18)
C9 N2 C17 C22 62.7(2)
C9 C5 C6 C7 -10.0(2)
C10 N1 C1 C2 -77.8(2)
C10 N1 C1 C5 40.8(2)
C10 N1 C11 C12 133.02(18)
C10 N1 C11 C16 -51.2(2)
C10 N2 C9 C5 -10.0(2)
C10 N2 C9 C8 -124.20(19)
C10 N2 C17 C18 66.8(2)
C10 N2 C17 C22 -119.72(18)
C11 N1 C1 C2 109.19(18)
C11 N1 C1 C5 -132.23(16)
C11 N1 C10 N2 161.14(15)
C11 N1 C10 B1 -26.0(2)
C11 C12 C13 C14 -0.7(3)
C12 C11 C16 C15 -1.9(3)
C12 C13 C14 C15 0.1(3)
C13 C14 C15 C16 -0.4(3)
C14 C15 C16 C11 1.3(3)
C16 C11 C12 C13 1.6(3)
C17 N2 C9 C5 167.47(15)
C17 N2 C9 C8 53.2(2)
C17 N2 C10 N1 178.12(15)
C17 N2 C10 B1 5.3(2)
C17 C18 C19 C20 -1.9(3)
C18 C17 C22 C21 1.5(3)
C18 C19 C20 C21 1.8(3)
C19 C20 C21 C22 0.0(3)
C20 C21 C22 C17 -1.6(3)
C22 C17 C18 C19 0.2(3)
